data_4120581
loop_
_publ_author_name
'Sebaoun, Laure'
'Maurizot, Victor'
'Granier, Thierry'
'Kauffmann, Brice'
'Huc, Ivan'

_publ_section_title
;
 Aromatic Oligoamide \b-Sheet Foldamers.
;
_journal_issue 5
_journal_name_full 'Journal of the American Chemical Society'
_journal_page_first 2168
_journal_page_last 2174
_journal_paper_doi 10.1021/ja412729s
_journal_volume 136
_journal_year 2014
_chemical_formula_sum 'C12 H8.5 N3.5 O5'
_chemical_formula_weight 281.72
_chemical_name_systematic
; 
 ? 
;
_space_group_IT_number 62
_symmetry_cell_setting orthorhombic
_symmetry_space_group_name_Hall '-P 2ac 2n'
_symmetry_space_group_name_H-M 'P n m a'
_atom_sites_solution_hydrogens geom
_atom_sites_solution_primary direct
_atom_sites_solution_secondary difmap
_audit_creation_method SHELXL-97
_cell_angle_alpha 90.00
_cell_angle_beta 90.00
_cell_angle_gamma 90.00
_cell_formula_units_Z 8
_cell_length_a 15.9840(10)
_cell_length_b 16.622(7)
_cell_length_c 9.1600(10)
_cell_measurement_reflns_used 25
_cell_measurement_temperature 293(2)
_cell_measurement_theta_max 35.0
_cell_measurement_theta_min 25.0
_cell_volume 2433.7(11)
_computing_structure_refinement 'SHELXL (Sheldrick, G.M. (2008) Acta Cryst. A64, 112-122)'
_computing_structure_solution 'SHELXS (Sheldrick, G.M. (2008) Acta Cryst. A64, 112-122)'
_diffrn_ambient_temperature 293(2)
_diffrn_measured_fraction_theta_full 0.935
_diffrn_measured_fraction_theta_max 0.935
_diffrn_measurement_device_type 'Enraf Nonius cad-4 diffractometer'
_diffrn_measurement_method \W-2\Scan
_diffrn_radiation_monochromator graphite
_diffrn_radiation_source 'fine-focus sealed tube'
_diffrn_radiation_type CuK\a
_diffrn_radiation_wavelength 1.54180
_diffrn_reflns_av_R_equivalents 0.0000
_diffrn_reflns_av_sigmaI/netI 0.0137
_diffrn_reflns_limit_h_max 0
_diffrn_reflns_limit_h_min -19
_diffrn_reflns_limit_k_max 0
_diffrn_reflns_limit_k_min -18
_diffrn_reflns_limit_l_max 0
_diffrn_reflns_limit_l_min -11
_diffrn_reflns_number 2232
_diffrn_reflns_theta_full 69.84
_diffrn_reflns_theta_max 69.84
_diffrn_reflns_theta_min 5.32
_diffrn_standards_decay_% 0
_diffrn_standards_interval_time 90
_diffrn_standards_number 2
_exptl_absorpt_coefficient_mu 1.055
_exptl_absorpt_correction_T_max 0.8167
_exptl_absorpt_correction_T_min 0.7784
_exptl_absorpt_correction_type psi-scan
_exptl_absorpt_process_details '(North et al., 1968)'
_exptl_crystal_colour red
_exptl_crystal_density_diffrn 1.538
_exptl_crystal_density_method 'not measured'
_exptl_crystal_description prism
_exptl_crystal_F_000 1160
_exptl_crystal_size_max 0.25
_exptl_crystal_size_mid 0.20
_exptl_crystal_size_min 0.20
_refine_diff_density_max 0.196
_refine_diff_density_min -0.206
_refine_diff_density_rms 0.047
_refine_ls_extinction_coef 0.0167(13)
_refine_ls_extinction_expression Fc^*^=kFc[1+0.001xFc^2^\l^3^/sin(2\q)]^-1/4^
_refine_ls_extinction_method SHELXL
_refine_ls_goodness_of_fit_ref 1.032
_refine_ls_hydrogen_treatment constr
_refine_ls_matrix_type full
_refine_ls_number_parameters 194
_refine_ls_number_reflns 2232
_refine_ls_number_restraints 0
_refine_ls_restrained_S_all 1.032
_refine_ls_R_factor_all 0.0618
_refine_ls_R_factor_gt 0.0507
_refine_ls_shift/su_max 0.001
_refine_ls_shift/su_mean 0.000
_refine_ls_structure_factor_coef Fsqd
_refine_ls_weighting_details 'calc w=1/[\s^2^(Fo^2^)+(0.0870P)^2^+0.7371P] where P=(Fo^2^+2Fc^2^)/3'
_refine_ls_weighting_scheme calc
_refine_ls_wR_factor_gt 0.1404
_refine_ls_wR_factor_ref 0.1518
_reflns_number_gt 1806
_reflns_number_total 2232
_reflns_threshold_expression >2sigma(I)
_cod_data_source_file ja412729s_si_003.cif
_cod_data_source_block vm068b
_cod_original_sg_symbol_H-M Pnma
_cod_original_formula_sum 'C12 H8.50 N3.50 O5'
_cod_database_code 4120581

loop_
_symmetry_equiv_pos_as_xyz
'x, y, z'
'-x+1/2, -y, z+1/2'
'x+1/2, -y+1/2, -z+1/2'
'-x, y+1/2, -z'
'-x, -y, -z'
'x-1/2, y, -z-1/2'
'-x-1/2, y-1/2, z-1/2'
'x, -y-1/2, z'

loop_
_atom_site_label
_atom_site_type_symbol
_atom_site_fract_x
_atom_site_fract_y
_atom_site_fract_z
_atom_site_U_iso_or_equiv
_atom_site_adp_type
_atom_site_occupancy
_atom_site_symmetry_multiplicity
_atom_site_calc_flag
_atom_site_refinement_flags
C1 C 0.75311(16) 0.7500 0.2456(3) 0.0658(9) Uani 1 2 d S
H1 H 0.7105 0.7500 0.3147 0.079 Uiso 1 2 calc SR
C2 C 0.78357(11) 0.67771(15) 0.1962(2) 0.0615(6) Uani 1 1 d .
C3 C 0.84823(10) 0.67609(13) 0.0883(2) 0.0553(5) Uani 1 1 d .
C4 C 0.87632(15) 0.7500 0.0379(3) 0.0551(7) Uani 1 2 d S
H4 H 0.9169 0.7500 -0.0349 0.066 Uiso 1 2 calc SR
N5 N 0.74781(11) 0.60584(16) 0.2584(2) 0.0744(6) Uani 1 1 d .
O6 O 0.69968(11) 0.61284(14) 0.3621(2) 0.1005(7) Uani 1 1 d .
O7 O 0.76693(11) 0.53959(13) 0.2067(2) 0.0895(6) Uani 1 1 d .
N8 N 0.87919(10) 0.60566(12) 0.0348(2) 0.0649(5) Uani 1 1 d .
H8 H 0.8549 0.5623 0.0635 0.078 Uiso 1 1 calc R
C9 C 0.94657(11) 0.59641(12) -0.0624(2) 0.0523(5) Uani 1 1 d .
C10 C 0.93962(12) 0.53995(12) -0.1722(2) 0.0603(5) Uani 1 1 d .
H10 H 0.8919 0.5081 -0.1783 0.072 Uiso 1 1 calc R
C11 C 1.00264(13) 0.53056(13) -0.2722(2) 0.0632(6) Uani 1 1 d .
H11 H 0.9983 0.4920 -0.3454 0.076 Uiso 1 1 calc R
C12 C 1.07270(12) 0.57893(12) -0.2633(2) 0.0545(5) Uani 1 1 d .
C13 C 1.08315(11) 0.63152(12) -0.1490(2) 0.0566(5) Uani 1 1 d .
H13 H 1.1321 0.6615 -0.1407 0.068 Uiso 1 1 calc R
C14 C 1.02067(11) 0.63944(13) -0.0473(2) 0.0581(5) Uani 1 1 d .
H14 H 1.0279 0.6737 0.0319 0.070 Uiso 1 1 calc R
N15 N 1.13574(12) 0.57444(13) -0.3778(2) 0.0720(6) Uani 1 1 d .
O16 O 1.12873(12) 0.52201(15) -0.4709(2) 0.1083(8) Uani 1 1 d .
O17 O 1.19363(12) 0.62222(13) -0.3751(2) 0.0959(7) Uani 1 1 d .
C20 C 0.9383(2) 0.7500 0.4710(3) 0.0695(9) Uani 1 2 d S
C21 C 0.90492(16) 0.67815(16) 0.5167(3) 0.0777(7) Uani 1 1 d .
H21 H 0.9268 0.6296 0.4835 0.093 Uiso 1 1 calc R
C22 C 0.83891(16) 0.67914(16) 0.6118(3) 0.0778(7) Uani 1 1 d .
H22 H 0.8162 0.6309 0.6445 0.093 Uiso 1 1 calc R
C23 C 0.8064(2) 0.7500 0.6590(4) 0.0737(9) Uani 1 2 d S
H23 H 0.7616 0.7500 0.7239 0.088 Uiso 1 2 calc SR
N24 N 1.0093(2) 0.7500 0.3713(4) 0.1097(13) Uani 1 2 d S
O25 O 1.0371(2) 0.6869(2) 0.3300(4) 0.1728(15) Uani 1 1 d .

loop_
_atom_site_aniso_label
_atom_site_aniso_U_11
_atom_site_aniso_U_22
_atom_site_aniso_U_33
_atom_site_aniso_U_23
_atom_site_aniso_U_13
_atom_site_aniso_U_12
C1 0.0333(12) 0.111(3) 0.0527(14) 0.000 0.0008(11) 0.000
C2 0.0348(9) 0.0947(16) 0.0550(10) 0.0088(11) -0.0021(7) -0.0089(9)
C3 0.0345(8) 0.0774(14) 0.0540(10) 0.0034(10) -0.0033(7) -0.0019(8)
C4 0.0373(12) 0.077(2) 0.0508(14) 0.000 0.0035(10) 0.000
N5 0.0436(9) 0.1103(17) 0.0694(11) 0.0156(12) 0.0003(8) -0.0194(10)
O6 0.0749(11) 0.1402(18) 0.0864(12) 0.0078(12) 0.0275(9) -0.0372(11)
O7 0.0716(11) 0.0932(13) 0.1036(14) 0.0196(11) 0.0104(10) -0.0148(10)
N8 0.0483(9) 0.0684(12) 0.0780(12) 0.0085(9) 0.0072(8) -0.0057(8)
C9 0.0436(9) 0.0551(11) 0.0581(10) 0.0077(9) -0.0043(8) -0.0012(8)
C10 0.0534(10) 0.0486(11) 0.0788(13) 0.0023(10) -0.0112(10) -0.0102(8)
C11 0.0633(11) 0.0552(12) 0.0710(12) -0.0140(10) -0.0096(10) -0.0056(9)
C12 0.0520(10) 0.0563(12) 0.0551(10) -0.0045(9) -0.0051(8) 0.0001(8)
C13 0.0426(9) 0.0617(13) 0.0656(12) -0.0106(9) -0.0031(8) -0.0056(8)
C14 0.0455(9) 0.0676(13) 0.0613(11) -0.0138(9) -0.0042(8) -0.0021(9)
N15 0.0680(11) 0.0850(14) 0.0628(11) -0.0157(10) 0.0034(9) -0.0051(10)
O16 0.0957(13) 0.1425(19) 0.0866(12) -0.0582(13) 0.0134(10) -0.0142(13)
O17 0.0866(12) 0.1093(15) 0.0919(13) -0.0205(11) 0.0285(10) -0.0303(11)
C20 0.0630(17) 0.088(2) 0.0575(17) 0.000 -0.0097(14) 0.000
C21 0.0780(15) 0.0689(15) 0.0862(16) -0.0070(13) -0.0149(13) 0.0098(12)
C22 0.0711(14) 0.0717(15) 0.0906(16) 0.0183(13) -0.0139(13) -0.0047(12)
C23 0.0618(18) 0.087(3) 0.0722(19) 0.000 -0.0103(15) 0.000
N24 0.086(2) 0.165(4) 0.079(2) 0.000 0.0072(18) 0.000
O25 0.126(2) 0.226(4) 0.166(3) -0.085(3) 0.049(2) 0.010(2)

loop_
_atom_type_symbol
_atom_type_description
_atom_type_scat_dispersion_real
_atom_type_scat_dispersion_imag
_atom_type_scat_source
C C 0.0181 0.0091 'International Tables Vol C Tables 4.2.6.8 and 6.1.1.4'
H H 0.0000 0.0000 'International Tables Vol C Tables 4.2.6.8 and 6.1.1.4'
N N 0.0311 0.0180 'International Tables Vol C Tables 4.2.6.8 and 6.1.1.4'
O O 0.0492 0.0322 'International Tables Vol C Tables 4.2.6.8 and 6.1.1.4'

loop_
_geom_angle_atom_site_label_1
_geom_angle_atom_site_label_2
_geom_angle_atom_site_label_3
_geom_angle
_geom_angle_site_symmetry_1
_geom_angle_site_symmetry_3
C2 C1 C2 122.1(3) 8_575 .
C1 C2 C3 120.0(2) . .
C1 C2 N5 117.01(19) . .
C3 C2 N5 123.0(2) . .
N8 C3 C4 121.58(18) . .
N8 C3 C2 121.84(19) . .
C4 C3 C2 116.6(2) . .
C3 C4 C3 124.7(2) . 8_575
O6 N5 O7 122.4(2) . .
O6 N5 C2 118.4(2) . .
O7 N5 C2 119.20(19) . .
C3 N8 C9 126.89(17) . .
C10 C9 C14 119.39(18) . .
C10 C9 N8 118.31(17) . .
C14 C9 N8 122.24(18) . .
C11 C10 C9 120.36(18) . .
C10 C11 C12 119.36(19) . .
C13 C12 C11 120.91(19) . .
C13 C12 N15 119.80(17) . .
C11 C12 N15 119.28(18) . .
C14 C13 C12 119.33(18) . .
C13 C14 C9 120.21(18) . .
O17 N15 O16 123.1(2) . .
O17 N15 C12 118.51(18) . .
O16 N15 C12 118.34(19) . .
C21 C20 C21 120.8(3) 8_575 .
C21 C20 N24 119.61(17) 8_575 .
C21 C20 N24 119.61(17) . .
C22 C21 C20 118.9(3) . .
C23 C22 C21 120.6(3) . .
C22 C23 C22 120.3(4) 8_575 .
O25 N24 O25 121.9(5) 8_575 .
O25 N24 C20 119.0(2) 8_575 .
O25 N24 C20 119.0(2) . .

loop_
_geom_bond_atom_site_label_1
_geom_bond_atom_site_label_2
_geom_bond_distance
_geom_bond_site_symmetry_2
C1 C2 1.373(3) 8_575
C1 C2 1.373(3) .
C2 C3 1.430(3) .
C2 N5 1.442(3) .
C3 N8 1.362(3) .
C3 C4 1.387(2) .
C4 C3 1.387(2) 8_575
N5 O6 1.228(2) .
N5 O7 1.237(3) .
N8 C9 1.406(2) .
C9 C10 1.380(3) .
C9 C14 1.391(3) .
C10 C11 1.371(3) .
C11 C12 1.381(3) .
C12 C13 1.374(3) .
C12 N15 1.456(3) .
C13 C14 1.372(3) .
N15 O17 1.220(2) .
N15 O16 1.225(2) .
C20 C21 1.374(3) 8_575
C20 C21 1.374(3) .
C20 N24 1.457(5) .
C21 C22 1.369(4) .
C22 C23 1.358(3) .
C23 C22 1.358(3) 8_575
N24 O25 1.200(3) 8_575
N24 O25 1.200(3) .

loop_
_geom_torsion_atom_site_label_1
_geom_torsion_atom_site_label_2
_geom_torsion_atom_site_label_3
_geom_torsion_atom_site_label_4
_geom_torsion
_geom_torsion_site_symmetry_1
_geom_torsion_site_symmetry_4
C2 C1 C2 C3 -0.9(4) 8_575 .
C2 C1 C2 N5 178.73(17) 8_575 .
C1 C2 C3 N8 -178.9(2) . .
N5 C2 C3 N8 1.4(3) . .
C1 C2 C3 C4 -0.6(3) . .
N5 C2 C3 C4 179.72(19) . .
N8 C3 C4 C3 -179.36(16) . 8_575
C2 C3 C4 C3 2.3(4) . 8_575
C1 C2 N5 O6 -8.0(3) . .
C3 C2 N5 O6 171.69(19) . .
C1 C2 N5 O7 172.5(2) . .
C3 C2 N5 O7 -7.8(3) . .
C4 C3 N8 C9 7.0(3) . .
C2 C3 N8 C9 -174.80(17) . .
C3 N8 C9 C10 -139.2(2) . .
C3 N8 C9 C14 43.8(3) . .
C14 C9 C10 C11 -4.9(3) . .
N8 C9 C10 C11 177.97(19) . .
C9 C10 C11 C12 -0.9(3) . .
C10 C11 C12 C13 5.4(3) . .
C10 C11 C12 N15 -174.0(2) . .
C11 C12 C13 C14 -4.0(3) . .
N15 C12 C13 C14 175.4(2) . .
C12 C13 C14 C9 -1.9(3) . .
C10 C9 C14 C13 6.3(3) . .
N8 C9 C14 C13 -176.66(19) . .
C13 C12 N15 O17 -5.5(3) . .
C11 C12 N15 O17 173.9(2) . .
C13 C12 N15 O16 173.4(2) . .
C11 C12 N15 O16 -7.2(3) . .
C21 C20 C21 C22 -1.7(5) 8_575 .
N24 C20 C21 C22 179.2(3) . .
C20 C21 C22 C23 0.7(4) . .
C21 C22 C23 C22 0.2(5) . 8_575
C21 C20 N24 O25 -0.5(5) 8_575 8_575
C21 C20 N24 O25 178.7(4) . 8_575
C21 C20 N24 O25 -178.7(4) 8_575 .
C21 C20 N24 O25 0.5(5) . .
